data_7227531
loop_
_publ_author_name
'Cho, Yang-Jin'
'Kim, So-Yoen'
'Son, Ho-Jin'
'Cho, Dae Won'
'Kang, Sang Ook'

_publ_section_title
;
 Steric effect on excimer formation in planar Pt(ii) complexes.
;
_journal_issue 7
_journal_name_full 'Physical chemistry chemical physics : PCCP'
_journal_page_first 5486
_journal_page_last 5494
_journal_paper_doi 10.1039/c6cp08651a
_journal_volume 19
_journal_year 2017
_chemical_formula_moiety 'C34 H27 F2 N O2 Pt Si'
_chemical_formula_sum 'C34 H27 F2 N O2 Pt Si'
_chemical_formula_weight 742.74
_chemical_name_systematic k161003
_space_group_crystal_system triclinic
_space_group_IT_number 2
_space_group_name_Hall '-P 1'
_space_group_name_H-M_alt 'P -1'
_symmetry_space_group_name_Hall '-P 1'
_symmetry_space_group_name_H-M 'P -1'
_atom_sites_solution_hydrogens geom
_atom_sites_solution_primary direct
_audit_creation_method SHELXL-2014/7
_audit_update_record
;
2016-12-16 deposited with the CCDC.
2017-01-25 downloaded from the CCDC.
;
_cell_angle_alpha 97.901(5)
_cell_angle_beta 104.260(5)
_cell_angle_gamma 102.170(5)
_cell_formula_units_Z 2
_cell_length_a 9.181(3)
_cell_length_b 9.435(3)
_cell_length_c 18.057(5)
_cell_measurement_reflns_used 6109
_cell_measurement_temperature 293(2)
_cell_measurement_theta_max 28.298
_cell_measurement_theta_min 2.327
_cell_volume 1452.0(8)
_computing_cell_refinement 'SMART (Bruker, 1999)'
_computing_data_collection 'SMART (Bruker, 1999)'
_computing_data_reduction 'SAINT-Plus (Bruker, 1999)'
_computing_molecular_graphics 'Ortep-3 for Windows (Farrugia, 1997)'
_computing_publication_material 'SHELXL-2014/7 (Sheldrick, 2014)'
_computing_structure_refinement 'SHELXL-2014/7 (Sheldrick, 2014)'
_computing_structure_solution 'SHELXL-2014/7 (Sheldrick, 2014)'
_diffrn_ambient_temperature 293(2)
_diffrn_measured_fraction_theta_full 1.000
_diffrn_measured_fraction_theta_max 0.802
_diffrn_measurement_device_type 'Bruker SMART 1000 CCD diffractometer'
_diffrn_measurement_method \w-scans
_diffrn_radiation_type MoK\a
_diffrn_radiation_wavelength 0.71073
_diffrn_reflns_av_R_equivalents 0.0410
_diffrn_reflns_av_unetI/netI 0.0527
_diffrn_reflns_Laue_measured_fraction_full 1.000
_diffrn_reflns_Laue_measured_fraction_max 0.802
_diffrn_reflns_limit_h_max 12
_diffrn_reflns_limit_h_min -12
_diffrn_reflns_limit_k_max 12
_diffrn_reflns_limit_k_min -12
_diffrn_reflns_limit_l_max 24
_diffrn_reflns_limit_l_min -23
_diffrn_reflns_number 10992
_diffrn_reflns_point_group_measured_fraction_full 1.000
_diffrn_reflns_point_group_measured_fraction_max 0.802
_diffrn_reflns_theta_full 25.242
_diffrn_reflns_theta_max 28.316
_diffrn_reflns_theta_min 1.187
_exptl_absorpt_coefficient_mu 4.918
_exptl_absorpt_correction_type multi-scan
_exptl_absorpt_process_details 'SADABS (Sheldric, 1996)'
_exptl_crystal_colour yellow
_exptl_crystal_density_diffrn 1.699
_exptl_crystal_density_method 'not measured'
_exptl_crystal_description plate
_exptl_crystal_F_000 728
_exptl_crystal_size_max 0.30
_exptl_crystal_size_mid 0.18
_exptl_crystal_size_min 0.10
_exptl_transmission_factor_max 0.612
_exptl_transmission_factor_min 0.359
_refine_diff_density_max 0.928
_refine_diff_density_min -0.840
_refine_diff_density_rms 0.175
_refine_ls_extinction_method none
_refine_ls_goodness_of_fit_ref 1.030
_refine_ls_hydrogen_treatment constr
_refine_ls_matrix_type full
_refine_ls_number_parameters 370
_refine_ls_number_reflns 4197
_refine_ls_number_restraints 0
_refine_ls_restrained_S_all 1.030
_refine_ls_R_factor_all 0.0358
_refine_ls_R_factor_gt 0.0300
_refine_ls_shift/su_max 0.001
_refine_ls_shift/su_mean 0.000
_refine_ls_structure_factor_coef Fsqd
_refine_ls_weighting_details 'w=1/[\s^2^(Fo^2^)+(0.0430P)^2^] where P=(Fo^2^+2Fc^2^)/3'
_refine_ls_weighting_scheme calc
_refine_ls_wR_factor_gt 0.0695
_refine_ls_wR_factor_ref 0.0851
_reflns_Friedel_coverage 0.000
_reflns_number_gt 3723
_reflns_number_total 4197
_reflns_threshold_expression 'I > 2\s(I)'
_cod_data_source_file c6cp08651a2.cif
_cod_data_source_block shelx
_cod_depositor_comments 'Adding full bibliography for 7227531--7227532.cif.'
_cod_database_code 7227531
_shelx_shelxl_version_number 2014/7
_shelx_space_group_comment
;
The symmetry employed for this shelxl refinement is uniquely defined
by the following loop, which should always be used as a source of
symmetry information in preference to the above space-group names.
They are only intended as comments.
;

loop_
_space_group_symop_operation_xyz
'x, y, z'
'-x, -y, -z'

loop_
_atom_site_label
_atom_site_type_symbol
_atom_site_fract_x
_atom_site_fract_y
_atom_site_fract_z
_atom_site_U_iso_or_equiv
_atom_site_adp_type
_atom_site_occupancy
_atom_site_site_symmetry_order
_atom_site_calc_flag
_atom_site_refinement_flags_posn
_atom_site_refinement_flags_adp
Pt1 Pt 0.31986(2) 0.59936(2) 0.45671(2) 0.03872(8) Uani 1 1 d . .
Si Si 0.43985(15) 0.89880(16) 0.15338(8) 0.0315(3) Uani 1 1 d . .
F1 F 0.1542(4) 0.6572(5) 0.1613(2) 0.0499(9) Uani 1 1 d . .
F2 F 0.6132(4) 0.9845(5) 0.3282(2) 0.0546(10) Uani 1 1 d . .
O1 O 0.3115(6) 0.5246(6) 0.5589(3) 0.0556(12) Uani 1 1 d . .
O2 O 0.1252(6) 0.4474(5) 0.3957(3) 0.0512(10) Uani 1 1 d . .
N1 N 0.5163(6) 0.7567(6) 0.5057(3) 0.0402(10) Uani 1 1 d . .
C1 C 0.5990(8) 0.7783(8) 0.5818(4) 0.0501(14) Uani 1 1 d . .
H1 H 0.5648 0.7149 0.6126 0.060 Uiso 1 1 calc R U
C2 C 0.7285(9) 0.8885(10) 0.6137(4) 0.0601(17) Uani 1 1 d . .
H2 H 0.7840 0.9001 0.6657 0.072 Uiso 1 1 calc R U
C3 C 0.7786(9) 0.9847(10) 0.5684(4) 0.0597(17) Uani 1 1 d . .
H3 H 0.8658 1.0637 0.5906 0.072 Uiso 1 1 calc R U
C4 C 0.6996(7) 0.9641(8) 0.4905(4) 0.0497(14) Uani 1 1 d . .
H4 H 0.7344 1.0269 0.4595 0.060 Uiso 1 1 calc R U
C5 C 0.5668(7) 0.8474(7) 0.4590(3) 0.0390(11) Uani 1 1 d . .
C6 C 0.4659(6) 0.8036(6) 0.3774(3) 0.0346(10) Uani 1 1 d . .
C7 C 0.3378(6) 0.6833(6) 0.3657(3) 0.0365(11) Uani 1 1 d . .
C8 C 0.2321(6) 0.6363(6) 0.2911(3) 0.0380(11) Uani 1 1 d . .
H8 H 0.1438 0.5590 0.2814 0.046 Uiso 1 1 calc R U
C9 C 0.2618(6) 0.7071(6) 0.2321(3) 0.0360(10) Uani 1 1 d . .
C10 C 0.3916(6) 0.8216(6) 0.2389(3) 0.0326(10) Uani 1 1 d . .
C11 C 0.4878(6) 0.8679(6) 0.3150(3) 0.0366(10) Uani 1 1 d . .
C12 C 0.3399(6) 0.7651(6) 0.0578(3) 0.0369(11) Uani 1 1 d . .
C13 C 0.1793(7) 0.7354(8) 0.0217(4) 0.0469(13) Uani 1 1 d . .
H13 H 0.1192 0.7838 0.0455 0.056 Uiso 1 1 calc R U
C14 C 0.1094(8) 0.6369(8) -0.0476(4) 0.0554(16) Uani 1 1 d . .
H14 H 0.0028 0.6184 -0.0699 0.067 Uiso 1 1 calc R U
C15 C 0.1955(9) 0.5650(10) -0.0845(5) 0.0635(18) Uani 1 1 d . .
H15 H 0.1473 0.4976 -0.1314 0.076 Uiso 1 1 calc R U
C16 C 0.3540(9) 0.5935(10) -0.0517(5) 0.066(2) Uani 1 1 d . .
H16 H 0.4139 0.5472 -0.0767 0.079 Uiso 1 1 calc R U
C17 C 0.4232(7) 0.6927(8) 0.0194(4) 0.0515(15) Uani 1 1 d . .
H17 H 0.5297 0.7105 0.0416 0.062 Uiso 1 1 calc R U
C18 C 0.6548(6) 0.9269(6) 0.1688(3) 0.0352(10) Uani 1 1 d . .
C19 C 0.7403(7) 1.0427(8) 0.1450(4) 0.0499(14) Uani 1 1 d . .
H19 H 0.6918 1.1114 0.1242 0.060 Uiso 1 1 calc R U
C20 C 0.8983(8) 1.0576(10) 0.1519(5) 0.065(2) Uani 1 1 d . .
H20 H 0.9547 1.1368 0.1366 0.078 Uiso 1 1 calc R U
C21 C 0.9700(7) 0.9548(10) 0.1813(4) 0.0587(18) Uani 1 1 d . .
H21 H 1.0747 0.9642 0.1853 0.070 Uiso 1 1 calc R U
C22 C 0.8889(8) 0.8393(10) 0.2046(5) 0.0610(19) Uani 1 1 d . .
H22 H 0.9380 0.7704 0.2246 0.073 Uiso 1 1 calc R U
C23 C 0.7319(7) 0.8253(8) 0.1985(4) 0.0477(14) Uani 1 1 d . .
H23 H 0.6772 0.7462 0.2145 0.057 Uiso 1 1 calc R U
C24 C 0.3849(6) 1.0792(6) 0.1491(4) 0.0386(11) Uani 1 1 d . .
C25 C 0.4214(8) 1.1870(8) 0.2154(4) 0.0531(15) Uani 1 1 d . .
H25 H 0.4713 1.1684 0.2631 0.064 Uiso 1 1 calc R U
C26 C 0.3856(10) 1.3225(9) 0.2128(5) 0.069(2) Uani 1 1 d . .
H26 H 0.4106 1.3930 0.2584 0.083 Uiso 1 1 calc R U
C27 C 0.3128(11) 1.3519(9) 0.1421(6) 0.071(2) Uani 1 1 d . .
H27 H 0.2910 1.4433 0.1397 0.086 Uiso 1 1 calc R U
C28 C 0.2732(9) 1.2465(10) 0.0761(5) 0.064(2) Uani 1 1 d . .
H28 H 0.2221 1.2655 0.0287 0.077 Uiso 1 1 calc R U
C29 C 0.3087(8) 1.1096(8) 0.0788(4) 0.0493(14) Uani 1 1 d . .
H29 H 0.2809 1.0386 0.0332 0.059 Uiso 1 1 calc R U
C30 C 0.2048(9) 0.4191(8) 0.5629(5) 0.0585(18) Uani 1 1 d . .
C31 C 0.0793(11) 0.3346(9) 0.5009(5) 0.067(2) Uani 1 1 d . .
H31 H 0.0104 0.2597 0.5127 0.081 Uiso 1 1 calc R U
C32 C 0.0455(9) 0.3497(7) 0.4237(5) 0.0558(17) Uani 1 1 d . .
C33 C 0.2182(12) 0.3858(12) 0.6434(6) 0.080(3) Uani 1 1 d . .
H33A H 0.1330 0.3048 0.6411 0.120 Uiso 1 1 calc R U
H33B H 0.3144 0.3600 0.6623 0.120 Uiso 1 1 calc R U
H33C H 0.2157 0.4716 0.6780 0.120 Uiso 1 1 calc R U
C34 C -0.0914(11) 0.2470(12) 0.3648(6) 0.083(3) Uani 1 1 d . .
H34A H -0.1448 0.1778 0.3896 0.124 Uiso 1 1 calc R U
H34B H -0.1603 0.3023 0.3411 0.124 Uiso 1 1 calc R U
H34C H -0.0578 0.1943 0.3255 0.124 Uiso 1 1 calc R U

loop_
_atom_site_aniso_label
_atom_site_aniso_U_11
_atom_site_aniso_U_22
_atom_site_aniso_U_33
_atom_site_aniso_U_23
_atom_site_aniso_U_13
_atom_site_aniso_U_12
Pt1 0.04495(12) 0.03609(11) 0.03795(13) 0.01178(9) 0.01962(9) 0.00430(8)
Si 0.0289(6) 0.0347(6) 0.0302(7) 0.0075(6) 0.0100(5) 0.0043(5)
F1 0.0363(15) 0.059(2) 0.0400(18) 0.0112(18) 0.0025(14) -0.0088(15)
F2 0.0521(19) 0.056(2) 0.0391(19) 0.0105(18) 0.0110(16) -0.0212(17)
O1 0.069(3) 0.058(3) 0.047(3) 0.023(2) 0.028(2) 0.010(2)
O2 0.054(2) 0.044(2) 0.051(3) 0.012(2) 0.020(2) -0.007(2)
N1 0.048(2) 0.042(2) 0.034(2) 0.009(2) 0.016(2) 0.011(2)
C1 0.058(4) 0.054(4) 0.036(3) 0.008(3) 0.013(3) 0.009(3)
C2 0.061(4) 0.075(5) 0.039(3) 0.007(4) 0.011(3) 0.012(4)
C3 0.056(4) 0.065(4) 0.046(4) 0.004(4) 0.012(3) -0.001(3)
C4 0.048(3) 0.052(3) 0.037(3) 0.008(3) 0.008(3) -0.008(3)
C5 0.043(3) 0.043(3) 0.032(3) 0.008(2) 0.014(2) 0.006(2)
C6 0.034(2) 0.032(2) 0.035(3) 0.004(2) 0.012(2) 0.0013(19)
C7 0.039(2) 0.034(2) 0.041(3) 0.012(2) 0.021(2) 0.005(2)
C8 0.031(2) 0.034(2) 0.042(3) 0.005(2) 0.010(2) -0.0043(19)
C9 0.032(2) 0.037(3) 0.035(3) 0.005(2) 0.011(2) 0.002(2)
C10 0.033(2) 0.033(2) 0.031(2) 0.006(2) 0.0121(19) 0.0026(19)
C11 0.034(2) 0.034(2) 0.037(3) 0.006(2) 0.013(2) -0.004(2)
C12 0.034(2) 0.042(3) 0.033(3) 0.010(2) 0.010(2) 0.005(2)
C13 0.039(3) 0.058(4) 0.041(3) 0.007(3) 0.009(2) 0.010(3)
C14 0.041(3) 0.061(4) 0.051(4) 0.004(3) 0.000(3) 0.004(3)
C15 0.062(4) 0.059(4) 0.048(4) -0.012(3) 0.000(3) 0.004(4)
C16 0.061(4) 0.068(5) 0.061(5) -0.015(4) 0.019(3) 0.016(4)
C17 0.041(3) 0.059(4) 0.049(4) 0.001(3) 0.010(3) 0.012(3)
C18 0.031(2) 0.040(3) 0.032(2) 0.008(2) 0.0086(19) 0.005(2)
C19 0.043(3) 0.054(4) 0.053(4) 0.019(3) 0.017(3) 0.004(3)
C20 0.040(3) 0.082(5) 0.076(5) 0.030(5) 0.027(3) 0.000(3)
C21 0.030(3) 0.091(6) 0.048(4) 0.001(4) 0.013(3) 0.006(3)
C22 0.045(3) 0.082(5) 0.063(4) 0.022(4) 0.014(3) 0.029(4)
C23 0.043(3) 0.053(3) 0.049(4) 0.018(3) 0.013(3) 0.013(3)
C24 0.035(2) 0.042(3) 0.044(3) 0.013(2) 0.017(2) 0.010(2)
C25 0.058(4) 0.054(4) 0.045(4) 0.004(3) 0.010(3) 0.018(3)
C26 0.081(5) 0.054(4) 0.069(5) -0.006(4) 0.017(4) 0.027(4)
C27 0.081(5) 0.052(4) 0.088(6) 0.008(4) 0.022(5) 0.037(4)
C28 0.064(4) 0.069(5) 0.072(5) 0.030(4) 0.019(4) 0.033(4)
C29 0.055(3) 0.052(3) 0.044(3) 0.012(3) 0.014(3) 0.020(3)
C30 0.074(5) 0.055(4) 0.060(4) 0.029(4) 0.034(4) 0.017(4)
C31 0.088(5) 0.051(4) 0.075(5) 0.030(4) 0.047(5) 0.003(4)
C32 0.061(4) 0.039(3) 0.067(5) 0.011(3) 0.031(4) -0.003(3)
C33 0.097(6) 0.089(6) 0.068(5) 0.047(5) 0.038(5) 0.016(5)
C34 0.066(5) 0.071(6) 0.093(7) 0.015(6) 0.025(5) -0.024(4)

loop_
_atom_type_symbol
_atom_type_description
_atom_type_scat_dispersion_real
_atom_type_scat_dispersion_imag
_atom_type_scat_source
C C 0.0033 0.0016 'International Tables Vol C Tables 4.2.6.8 and 6.1.1.4'
H H 0.0000 0.0000 'International Tables Vol C Tables 4.2.6.8 and 6.1.1.4'
F F 0.0171 0.0103 'International Tables Vol C Tables 4.2.6.8 and 6.1.1.4'
N N 0.0061 0.0033 'International Tables Vol C Tables 4.2.6.8 and 6.1.1.4'
O O 0.0106 0.0060 'International Tables Vol C Tables 4.2.6.8 and 6.1.1.4'
Pt Pt -1.7033 8.3905 'International Tables Vol C Tables 4.2.6.8 and 6.1.1.4'
Si Si 0.0817 0.0704 'International Tables Vol C Tables 4.2.6.8 and 6.1.1.4'

loop_
_geom_angle_atom_site_label_1
_geom_angle_atom_site_label_2
_geom_angle_atom_site_label_3
_geom_angle
C7 Pt1 N1 81.1(2)
C7 Pt1 O2 92.3(2)
N1 Pt1 O2 173.28(18)
C7 Pt1 O1 175.7(2)
N1 Pt1 O1 94.9(2)
O2 Pt1 O1 91.7(2)
C18 Si C24 110.5(2)
C18 Si C12 107.0(2)
C24 Si C12 109.8(2)
C18 Si C10 107.2(2)
C24 Si C10 110.3(2)
C12 Si C10 112.0(2)
C30 O1 Pt1 123.6(5)
C32 O2 Pt1 125.4(5)
C1 N1 C5 119.7(6)
C1 N1 Pt1 123.4(4)
C5 N1 Pt1 116.9(4)
C2 C1 N1 121.9(6)
C2 C1 H1 119.0
N1 C1 H1 119.0
C1 C2 C3 119.3(7)
C1 C2 H2 120.4
C3 C2 H2 120.4
C4 C3 C2 120.3(8)
C4 C3 H3 119.8
C2 C3 H3 119.8
C3 C4 C5 118.8(6)
C3 C4 H4 120.6
C5 C4 H4 120.6
N1 C5 C4 119.8(5)
N1 C5 C6 112.2(5)
C4 C5 C6 128.0(5)
C11 C6 C7 119.7(5)
C11 C6 C5 126.9(5)
C7 C6 C5 113.4(5)
C8 C7 C6 117.9(5)
C8 C7 Pt1 125.7(4)
C6 C7 Pt1 116.4(4)
C9 C8 C7 118.7(5)
C9 C8 H8 120.6
C7 C8 H8 120.6
F1 C9 C8 115.8(5)
F1 C9 C10 118.2(4)
C8 C9 C10 126.0(5)
C11 C10 C9 112.5(4)
C11 C10 Si 123.1(4)
C9 C10 Si 124.3(4)
F2 C11 C6 118.2(5)
F2 C11 C10 116.8(4)
C6 C11 C10 125.0(5)
C17 C12 C13 116.7(6)
C17 C12 Si 120.6(4)
C13 C12 Si 122.7(5)
C14 C13 C12 121.5(6)
C14 C13 H13 119.3
C12 C13 H13 119.3
C13 C14 C15 120.5(6)
C13 C14 H14 119.7
C15 C14 H14 119.7
C14 C15 C16 119.7(7)
C14 C15 H15 120.2
C16 C15 H15 120.2
C15 C16 C17 119.1(7)
C15 C16 H16 120.5
C17 C16 H16 120.5
C12 C17 C16 122.5(6)
C12 C17 H17 118.8
C16 C17 H17 118.8
C19 C18 C23 117.4(5)
C19 C18 Si 121.2(4)
C23 C18 Si 121.2(4)
C18 C19 C20 121.0(6)
C18 C19 H19 119.5
C20 C19 H19 119.5
C21 C20 C19 119.8(6)
C21 C20 H20 120.1
C19 C20 H20 120.1
C22 C21 C20 120.6(6)
C22 C21 H21 119.7
C20 C21 H21 119.7
C21 C22 C23 119.6(6)
C21 C22 H22 120.2
C23 C22 H22 120.2
C22 C23 C18 121.6(6)
C22 C23 H23 119.2
C18 C23 H23 119.2
C25 C24 C29 117.7(5)
C25 C24 Si 121.2(4)
C29 C24 Si 121.1(5)
C24 C25 C26 121.9(7)
C24 C25 H25 119.1
C26 C25 H25 119.1
C27 C26 C25 119.6(8)
C27 C26 H26 120.2
C25 C26 H26 120.2
C28 C27 C26 119.7(6)
C28 C27 H27 120.2
C26 C27 H27 120.2
C27 C28 C29 120.7(7)
C27 C28 H28 119.7
C29 C28 H28 119.7
C24 C29 C28 120.5(7)
C24 C29 H29 119.7
C28 C29 H29 119.7
O1 C30 C31 126.1(6)
O1 C30 C33 115.0(8)
C31 C30 C33 118.9(7)
C32 C31 C30 127.4(6)
C32 C31 H31 116.3
C30 C31 H31 116.3
O2 C32 C31 125.8(7)
O2 C32 C34 114.1(7)
C31 C32 C34 120.1(7)
C30 C33 H33A 109.5
C30 C33 H33B 109.5
H33A C33 H33B 109.5
C30 C33 H33C 109.5
H33A C33 H33C 109.5
H33B C33 H33C 109.5
C32 C34 H34A 109.5
C32 C34 H34B 109.5
H34A C34 H34B 109.5
C32 C34 H34C 109.5
H34A C34 H34C 109.5
H34B C34 H34C 109.5

loop_
_geom_bond_atom_site_label_1
_geom_bond_atom_site_label_2
_geom_bond_distance
Pt1 C7 1.946(5)
Pt1 N1 1.990(6)
Pt1 O2 1.994(5)
Pt1 O1 2.076(4)
Si C18 1.879(5)
Si C24 1.880(5)
Si C12 1.883(6)
Si C10 1.903(5)
F1 C9 1.358(6)
F2 C11 1.360(6)
O1 C30 1.265(8)
O2 C32 1.290(7)
N1 C1 1.360(8)
N1 C5 1.371(7)
C1 C2 1.343(11)
C1 H1 0.9300
C2 C3 1.384(11)
C2 H2 0.9300
C3 C4 1.381(10)
C3 H3 0.9300
C4 C5 1.394(9)
C4 H4 0.9300
C5 C6 1.483(8)
C6 C11 1.389(7)
C6 C7 1.403(7)
C7 C8 1.402(8)
C8 C9 1.385(7)
C8 H8 0.9300
C9 C10 1.397(7)
C10 C11 1.390(8)
C12 C17 1.372(8)
C12 C13 1.407(8)
C13 C14 1.370(10)
C13 H13 0.9300
C14 C15 1.376(11)
C14 H14 0.9300
C15 C16 1.381(11)
C15 H15 0.9300
C16 C17 1.394(11)
C16 H16 0.9300
C17 H17 0.9300
C18 C19 1.389(8)
C18 C23 1.396(7)
C19 C20 1.401(9)
C19 H19 0.9300
C20 C21 1.377(11)
C20 H20 0.9300
C21 C22 1.363(11)
C21 H21 0.9300
C22 C23 1.394(9)
C22 H22 0.9300
C23 H23 0.9300
C24 C25 1.380(10)
C24 C29 1.389(8)
C25 C26 1.390(10)
C25 H25 0.9300
C26 C27 1.381(13)
C26 H26 0.9300
C27 C28 1.360(13)
C27 H27 0.9300
C28 C29 1.401(9)
C28 H28 0.9300
C29 H29 0.9300
C30 C31 1.396(13)
C30 C33 1.511(10)
C31 C32 1.386(12)
C31 H31 0.9300
C32 C34 1.481(13)
C33 H33A 0.9600
C33 H33B 0.9600
C33 H33C 0.9600
C34 H34A 0.9600
C34 H34B 0.9600
C34 H34C 0.9600

loop_
_geom_torsion_atom_site_label_1
_geom_torsion_atom_site_label_2
_geom_torsion_atom_site_label_3
_geom_torsion_atom_site_label_4
_geom_torsion
C5 N1 C1 C2 1.3(10)
Pt1 N1 C1 C2 -177.8(5)
N1 C1 C2 C3 1.1(12)
C1 C2 C3 C4 -2.6(12)
C2 C3 C4 C5 1.7(12)
C1 N1 C5 C4 -2.1(9)
Pt1 N1 C5 C4 177.1(5)
C1 N1 C5 C6 177.7(5)
Pt1 N1 C5 C6 -3.2(6)
C3 C4 C5 N1 0.6(10)
C3 C4 C5 C6 -179.1(7)
N1 C5 C6 C11 -177.1(5)
C4 C5 C6 C11 2.6(10)
N1 C5 C6 C7 2.3(7)
C4 C5 C6 C7 -178.0(6)
C11 C6 C7 C8 -2.6(8)
C5 C6 C7 C8 177.9(5)
C11 C6 C7 Pt1 179.0(4)
C5 C6 C7 Pt1 -0.5(6)
C6 C7 C8 C9 2.2(8)
Pt1 C7 C8 C9 -179.7(4)
C7 C8 C9 F1 -179.4(5)
C7 C8 C9 C10 1.6(9)
F1 C9 C10 C11 176.6(5)
C8 C9 C10 C11 -4.5(8)
F1 C9 C10 Si -7.1(7)
C8 C9 C10 Si 171.9(4)
C7 C6 C11 F2 180.0(5)
C5 C6 C11 F2 -0.6(8)
C7 C6 C11 C10 -0.6(8)
C5 C6 C11 C10 178.8(5)
C9 C10 C11 F2 -176.6(4)
Si C10 C11 F2 6.9(7)
C9 C10 C11 C6 3.9(8)
Si C10 C11 C6 -172.5(4)
C18 Si C12 C17 9.0(5)
C24 Si C12 C17 128.9(5)
C10 Si C12 C17 -108.3(5)
C18 Si C12 C13 -170.1(4)
C24 Si C12 C13 -50.2(5)
C10 Si C12 C13 72.6(5)
C17 C12 C13 C14 1.3(9)
Si C12 C13 C14 -179.6(5)
C12 C13 C14 C15 -0.8(11)
C13 C14 C15 C16 -0.5(12)
C14 C15 C16 C17 1.4(13)
C13 C12 C17 C16 -0.4(10)
Si C12 C17 C16 -179.6(6)
C15 C16 C17 C12 -0.9(13)
C24 Si C18 C19 -26.2(6)
C12 Si C18 C19 93.2(6)
C10 Si C18 C19 -146.4(5)
C24 Si C18 C23 159.2(5)
C12 Si C18 C23 -81.3(5)
C10 Si C18 C23 39.0(6)
C23 C18 C19 C20 -1.0(11)
Si C18 C19 C20 -175.8(6)
C18 C19 C20 C21 1.2(13)
C19 C20 C21 C22 -0.7(13)
C20 C21 C22 C23 0.1(13)
C21 C22 C23 C18 0.0(12)
C19 C18 C23 C22 0.4(10)
Si C18 C23 C22 175.2(6)
C18 Si C24 C25 -73.1(6)
C12 Si C24 C25 169.1(5)
C10 Si C24 C25 45.3(6)
C18 Si C24 C29 105.7(5)
C12 Si C24 C29 -12.1(5)
C10 Si C24 C29 -135.9(5)
C29 C24 C25 C26 -0.8(11)
Si C24 C25 C26 178.1(6)
C24 C25 C26 C27 -0.6(13)
C25 C26 C27 C28 1.7(14)
C26 C27 C28 C29 -1.4(14)
C25 C24 C29 C28 1.1(10)
Si C24 C29 C28 -177.8(5)
C27 C28 C29 C24 0.0(12)
Pt1 O1 C30 C31 1.4(10)
Pt1 O1 C30 C33 -178.1(6)
O1 C30 C31 C32 -0.7(14)
C33 C30 C31 C32 178.8(8)
Pt1 O2 C32 C31 1.2(11)
Pt1 O2 C32 C34 -178.0(6)
C30 C31 C32 O2 -0.8(14)
C30 C31 C32 C34 178.4(9)
